data_7714324
loop_
_publ_author_name
'Mikata, Yuji'
'Uchida, Mizuho'
'Koike, Hinata'
'Shoji, Sunao'
'Ohsedo, Yutaka'
'Kawai, Yasushi'
'Matsuo, Takashi'

_publ_section_title
;
 Evaluation of oxygen-containing pentadentate ligands with
 pyridine/quinoline/isoquinoline binding sites via structural and
 electrochemical properties of mononuclear copper(II) complexes
;
_journal_name_full 'Dalton Transactions'
_journal_paper_doi 10.1039/D3DT02814C
_journal_year 2023
_chemical_formula_moiety 'C24 H24 Cl2 Cu N4 O9'
_chemical_formula_sum 'C24 H24 Cl2 Cu N4 O9'
_chemical_formula_weight 646.93
_space_group_crystal_system triclinic
_space_group_IT_number 2
_space_group_name_Hall '-P 1'
_space_group_name_H-M_alt 'P -1'
_atom_sites_solution_hydrogens geom
_atom_sites_solution_primary direct
_atom_sites_solution_secondary difmap
_audit_update_record
;
2023-08-28 deposited with the CCDC.	2023-10-25 downloaded from the CCDC.
;
_cell_angle_alpha 74.810(5)
_cell_angle_beta 77.611(6)
_cell_angle_gamma 70.889(5)
_cell_formula_units_Z 2
_cell_length_a 8.9204(11)
_cell_length_b 10.8760(14)
_cell_length_c 14.6803(19)
_cell_measurement_reflns_used 4174
_cell_measurement_temperature 173
_cell_measurement_theta_max 27.51
_cell_measurement_theta_min 3.18
_cell_volume 1285.7(3)
_computing_cell_refinement CrystalClear
_computing_data_collection 'CrystalClear (Rigaku/MSC Inc., 2006)'
_computing_data_reduction CrystalClear
_computing_molecular_graphics 'CrystalStructure 4.3'
_computing_publication_material 'CrystalStructure 4.3 (Rigaku, 2019)'
_computing_structure_refinement 'SHELXL Version 2016/6 (Sheldrick, 2008)'
_computing_structure_solution 'SIR92 (Altomare, et al., 1994)'
_diffrn_ambient_temperature 173
_diffrn_detector_area_resol_mean 7.314
_diffrn_measured_fraction_theta_full 0.971
_diffrn_measured_fraction_theta_max 0.944
_diffrn_measurement_device_type 'Rigaku Mercury70'
_diffrn_measurement_method \w
_diffrn_radiation_type 'Mo K\a'
_diffrn_radiation_wavelength 0.71070
_diffrn_reflns_av_R_equivalents 0.0179
_diffrn_reflns_Laue_measured_fraction_full 0.971
_diffrn_reflns_Laue_measured_fraction_max 0.944
_diffrn_reflns_limit_h_max 11
_diffrn_reflns_limit_h_min -11
_diffrn_reflns_limit_k_max 13
_diffrn_reflns_limit_k_min -14
_diffrn_reflns_limit_l_max 18
_diffrn_reflns_limit_l_min -18
_diffrn_reflns_number 9838
_diffrn_reflns_point_group_measured_fraction_full 0.971
_diffrn_reflns_point_group_measured_fraction_max 0.944
_diffrn_reflns_theta_full 25.241
_diffrn_reflns_theta_max 27.483
_diffrn_reflns_theta_min 3.012
_diffrn_standards_number 0
_exptl_absorpt_coefficient_mu 1.119
_exptl_absorpt_correction_T_max 0.715
_exptl_absorpt_correction_T_min 0.557
_exptl_absorpt_correction_type multi-scan
_exptl_absorpt_process_details 'REQAB (Rigaku, 1998)'
_exptl_crystal_colour green
_exptl_crystal_density_diffrn 1.671
_exptl_crystal_density_method 'not measured'
_exptl_crystal_description unknown
_exptl_crystal_F_000 662.00
_exptl_crystal_size_max 0.400
_exptl_crystal_size_mid 0.400
_exptl_crystal_size_min 0.300
_refine_diff_density_max 0.74
_refine_diff_density_min -0.64
_refine_ls_extinction_method none
_refine_ls_goodness_of_fit_ref 1.014
_refine_ls_hydrogen_treatment constr
_refine_ls_number_parameters 361
_refine_ls_number_reflns 5564
_refine_ls_number_restraints 0
_refine_ls_R_factor_all 0.0383
_refine_ls_R_factor_gt 0.0343
_refine_ls_shift/su_max 0.001
_refine_ls_structure_factor_coef Fsqd
_refine_ls_weighting_details 'w = 1/[\s^2^(Fo^2^)+(0.0666P)^2^] where P=(Fo^2^+2Fc^2^)/3'
_refine_ls_weighting_scheme calc
_refine_ls_wR_factor_gt 0.0963
_refine_ls_wR_factor_ref 0.0995
_reflns_Friedel_coverage 0.000
_reflns_number_gt 4691
_reflns_number_total 5564
_reflns_threshold_expression F^2^>2.0\s(F^2^)
_cod_data_source_file d3dt02814c2.cif
_cod_data_source_block '_PyQNenOCH2Py-CuClO4-NaClO4-CH3CN-070525'
_cod_database_code 7714324

loop_
_space_group_symop_id
_space_group_symop_operation_xyz
1 +X,+Y,+Z
2 -X,-Y,-Z

loop_
_atom_site_label
_atom_site_type_symbol
_atom_site_fract_x
_atom_site_fract_y
_atom_site_fract_z
_atom_site_U_iso_or_equiv
_atom_site_adp_type
_atom_site_occupancy
_atom_site_site_symmetry_order
_atom_site_calc_flag
_atom_site_refinement_flags_posn
_atom_site_refinement_flags_adp
_atom_site_refinement_flags_occupancy
_atom_site_disorder_assembly
_atom_site_disorder_group
Cu1 Cu 0.29216(3) 0.67297(2) 0.24595(2) 0.01992(9) Uani 1 1 d . . . . .
Cl1 Cl 0.47916(7) 0.88908(5) 0.30118(4) 0.03055(13) Uani 1 1 d . . . . .
Cl2 Cl 1.12540(6) 0.72022(5) 0.86056(4) 0.02837(13) Uani 1 1 d . . . . .
O1 O 0.18370(17) 0.54211(14) 0.20213(10) 0.0253(3) Uani 1 1 d . . . . .
O2 O 0.4431(3) 0.76453(17) 0.32760(13) 0.0502(5) Uani 1 1 d . . . . .
O3 O 0.6363(3) 0.8690(3) 0.2558(3) 0.1271(14) Uani 1 1 d . . . . .
O4 O 0.4630(5) 0.9387(2) 0.38172(16) 0.1235(14) Uani 1 1 d . . . . .
O5 O 0.3809(3) 0.9802(2) 0.23502(17) 0.0776(7) Uani 1 1 d . . . . .
O6 O 1.0244(2) 0.81088(16) 0.92042(11) 0.0383(4) Uani 1 1 d . . . . .
O7 O 1.1349(2) 0.78827(17) 0.76266(11) 0.0468(5) Uani 1 1 d . . . . .
O8 O 1.2836(2) 0.66939(19) 0.88820(13) 0.0484(5) Uani 1 1 d . . . . .
O9 O 1.0589(2) 0.61216(17) 0.87393(14) 0.0495(5) Uani 1 1 d . . . . .
N1 N 0.1279(2) 0.81948(16) 0.17009(12) 0.0231(4) Uani 1 1 d . . . . .
N2 N 0.44478(19) 0.71081(16) 0.12790(12) 0.0212(3) Uani 1 1 d . . . . .
N3 N 0.11559(19) 0.72130(17) 0.35869(11) 0.0229(3) Uani 1 1 d . . . . .
N4 N 0.43037(19) 0.48667(16) 0.29627(11) 0.0223(3) Uani 1 1 d . . . . .
C1 C 0.2079(2) 0.8836(2) 0.07824(15) 0.0285(5) Uani 1 1 d . . . . .
H1 H 0.193006 0.977448 0.079502 0.034 Uiso 1 1 calc R U . . .
H2 H 0.155934 0.883176 0.025157 0.034 Uiso 1 1 calc R U . . .
C2 C 0.3831(2) 0.81453(19) 0.06024(14) 0.0218(4) Uani 1 1 d . . . . .
C3 C 0.4767(3) 0.8575(2) -0.02283(15) 0.0260(4) Uani 1 1 d . . . . .
H3 H 0.430366 0.930688 -0.069988 0.031 Uiso 1 1 calc R U . . .
C4 C 0.6376(3) 0.7923(2) -0.03570(15) 0.0274(4) Uani 1 1 d . . . . .
H4 H 0.704456 0.821177 -0.091411 0.033 Uiso 1 1 calc R U . . .
C5 C 0.7014(2) 0.6843(2) 0.03298(15) 0.0294(5) Uani 1 1 d . . . . .
H5 H 0.811952 0.636872 0.024364 0.035 Uiso 1 1 calc R U . . .
C6 C 0.6029(2) 0.6465(2) 0.11384(14) 0.0250(4) Uani 1 1 d . . . . .
H6 H 0.647216 0.572895 0.161363 0.030 Uiso 1 1 calc R U . . .
C7 C 0.0414(3) 0.9149(2) 0.23231(15) 0.0307(5) Uani 1 1 d . . . . .
H7 H -0.066707 0.962352 0.214187 0.037 Uiso 1 1 calc R U . . .
H8 H 0.099655 0.981595 0.223229 0.037 Uiso 1 1 calc R U . . .
C8 C 0.0263(2) 0.8457(2) 0.33509(15) 0.0286(5) Uani 1 1 d . . . . .
C9 C -0.0759(3) 0.9195(2) 0.40200(18) 0.0400(6) Uani 1 1 d . . . . .
H9 H -0.141627 1.007109 0.381397 0.048 Uiso 1 1 calc R U . . .
C10 C -0.0789(3) 0.8634(3) 0.49606(19) 0.0430(6) Uani 1 1 d . . . . .
H10 H -0.142098 0.913528 0.542202 0.052 Uiso 1 1 calc R U . . .
C11 C 0.0149(3) 0.6656(3) 0.62247(16) 0.0420(6) Uani 1 1 d . . . . .
H11 H -0.042016 0.713809 0.670800 0.050 Uiso 1 1 calc R U . . .
C12 C 0.0975(3) 0.5360(3) 0.64756(17) 0.0432(6) Uani 1 1 d . . . . .
H12 H 0.102240 0.495137 0.712959 0.052 Uiso 1 1 calc R U . . .
C13 C 0.1763(3) 0.4617(3) 0.57689(16) 0.0368(6) Uani 1 1 d . . . . .
H13 H 0.228409 0.369348 0.594978 0.044 Uiso 1 1 calc R U . . .
C14 C 0.1785(2) 0.5215(2) 0.48178(15) 0.0285(5) Uani 1 1 d . . . . .
H14 H 0.230920 0.470172 0.434608 0.034 Uiso 1 1 calc R U . . .
C15 C 0.1035(2) 0.6582(2) 0.45427(14) 0.0258(4) Uani 1 1 d . . . . .
C16 C 0.0116(3) 0.7307(3) 0.52541(16) 0.0332(5) Uani 1 1 d . . . . .
C17 C 0.0160(2) 0.7540(2) 0.15233(16) 0.0287(5) Uani 1 1 d . . . . .
H15 H -0.047981 0.814276 0.102182 0.034 Uiso 1 1 calc R U . . .
H16 H -0.058772 0.736563 0.211332 0.034 Uiso 1 1 calc R U . . .
C18 C 0.1083(3) 0.6247(2) 0.12135(15) 0.0303(5) Uani 1 1 d . . . . .
H17 H 0.035381 0.584078 0.105460 0.036 Uiso 1 1 calc R U . . .
H18 H 0.189361 0.638890 0.065005 0.036 Uiso 1 1 calc R U . . .
C19 C 0.3109(3) 0.4272(2) 0.18707(15) 0.0291(5) Uani 1 1 d . . . . .
H19 H 0.380875 0.447212 0.126340 0.035 Uiso 1 1 calc R U . . .
H20 H 0.268504 0.354804 0.184615 0.035 Uiso 1 1 calc R U . . .
C20 C 0.4027(2) 0.38722(19) 0.26981(14) 0.0238(4) Uani 1 1 d . . . . .
C21 C 0.4543(3) 0.2563(2) 0.31688(16) 0.0311(5) Uani 1 1 d . . . . .
H21 H 0.431987 0.188123 0.297475 0.037 Uiso 1 1 calc R U . . .
C22 C 0.5385(3) 0.2257(2) 0.39240(17) 0.0335(5) Uani 1 1 d . . . . .
H22 H 0.572232 0.136598 0.426807 0.040 Uiso 1 1 calc R U . . .
C23 C 0.5731(2) 0.3264(2) 0.41723(16) 0.0313(5) Uani 1 1 d . . . . .
H23 H 0.633876 0.307259 0.467621 0.038 Uiso 1 1 calc R U . . .
C24 C 0.5181(2) 0.4546(2) 0.36785(15) 0.0276(4) Uani 1 1 d . . . . .
H24 H 0.542772 0.523546 0.384807 0.033 Uiso 1 1 calc R U . . .

loop_
_atom_site_aniso_label
_atom_site_aniso_U_11
_atom_site_aniso_U_22
_atom_site_aniso_U_33
_atom_site_aniso_U_23
_atom_site_aniso_U_13
_atom_site_aniso_U_12
Cu1 0.02162(14) 0.01747(14) 0.01853(15) -0.00034(10) -0.00422(10) -0.00461(10)
Cl1 0.0390(3) 0.0234(3) 0.0310(3) -0.0025(2) -0.0097(2) -0.0107(2)
Cl2 0.0345(3) 0.0217(2) 0.0249(3) -0.0050(2) -0.0010(2) -0.0047(2)
O1 0.0309(8) 0.0243(7) 0.0220(7) -0.0039(6) -0.0085(6) -0.0075(6)
O2 0.0847(14) 0.0361(10) 0.0433(10) 0.0049(8) -0.0245(10) -0.0358(10)
O3 0.0449(15) 0.105(2) 0.197(4) 0.005(2) 0.0205(19) -0.0284(15)
O4 0.296(5) 0.0479(14) 0.0465(14) -0.0031(11) -0.047(2) -0.067(2)
O5 0.0939(17) 0.0617(14) 0.0755(16) 0.0328(12) -0.0513(14) -0.0321(13)
O6 0.0474(10) 0.0304(8) 0.0279(8) -0.0095(7) -0.0044(7) 0.0031(7)
O7 0.0734(13) 0.0360(10) 0.0240(8) -0.0046(7) -0.0012(8) -0.0116(9)
O8 0.0320(9) 0.0558(12) 0.0514(11) -0.0125(9) -0.0038(8) -0.0049(8)
O9 0.0590(12) 0.0351(10) 0.0587(12) -0.0091(9) -0.0037(10) -0.0229(9)
N1 0.0235(8) 0.0212(8) 0.0215(9) -0.0008(7) -0.0037(7) -0.0048(7)
N2 0.0239(8) 0.0179(8) 0.0206(8) -0.0019(6) -0.0042(7) -0.0054(6)
N3 0.0228(8) 0.0260(9) 0.0206(8) -0.0051(7) -0.0020(7) -0.0086(7)
N4 0.0229(8) 0.0199(8) 0.0212(8) -0.0002(7) -0.0021(7) -0.0060(6)
C1 0.0259(10) 0.0247(10) 0.0254(11) 0.0043(9) -0.0030(9) -0.0026(8)
C2 0.0265(10) 0.0185(9) 0.0213(10) -0.0041(8) -0.0044(8) -0.0069(8)
C3 0.0346(11) 0.0199(10) 0.0230(11) -0.0017(8) -0.0055(9) -0.0085(8)
C4 0.0323(11) 0.0297(11) 0.0220(10) -0.0060(9) 0.0035(9) -0.0153(9)
C5 0.0256(11) 0.0304(11) 0.0300(11) -0.0089(9) -0.0010(9) -0.0050(9)
C6 0.0241(10) 0.0220(10) 0.0254(11) -0.0023(8) -0.0033(8) -0.0041(8)
C7 0.0321(11) 0.0221(10) 0.0314(12) -0.0048(9) -0.0039(9) -0.0001(8)
C8 0.0283(11) 0.0288(11) 0.0277(11) -0.0087(9) -0.0026(9) -0.0054(9)
C9 0.0393(13) 0.0327(13) 0.0421(14) -0.0141(11) 0.0021(11) -0.0026(10)
C10 0.0408(14) 0.0511(15) 0.0408(14) -0.0259(12) 0.0082(11) -0.0139(12)
C11 0.0404(14) 0.0729(19) 0.0223(12) -0.0138(12) 0.0050(10) -0.0319(13)
C12 0.0407(14) 0.076(2) 0.0210(12) 0.0001(12) -0.0036(10) -0.0364(14)
C13 0.0305(12) 0.0516(15) 0.0297(12) 0.0078(11) -0.0100(10) -0.0228(11)
C14 0.0231(10) 0.0397(12) 0.0242(11) -0.0005(9) -0.0046(8) -0.0152(9)
C15 0.0242(10) 0.0391(12) 0.0184(10) -0.0046(9) -0.0021(8) -0.0165(9)
C16 0.0333(12) 0.0478(14) 0.0258(11) -0.0116(10) 0.0019(9) -0.0218(10)
C17 0.0252(10) 0.0313(11) 0.0288(11) -0.0007(9) -0.0095(9) -0.0077(8)
C18 0.0373(12) 0.0305(11) 0.0257(11) -0.0017(9) -0.0142(9) -0.0103(9)
C19 0.0397(12) 0.0227(10) 0.0256(11) -0.0071(9) -0.0048(9) -0.0083(9)
C20 0.0257(10) 0.0214(10) 0.0209(10) -0.0033(8) 0.0018(8) -0.0063(8)
C21 0.0354(12) 0.0180(10) 0.0356(12) -0.0030(9) -0.0011(10) -0.0068(9)
C22 0.0294(11) 0.0229(11) 0.0368(13) 0.0052(9) -0.0022(10) -0.0030(9)
C23 0.0248(10) 0.0325(12) 0.0295(12) 0.0048(9) -0.0074(9) -0.0055(9)
C24 0.0236(10) 0.0286(11) 0.0289(11) 0.0009(9) -0.0069(9) -0.0084(8)

loop_
_atom_type_symbol
_atom_type_description
_atom_type_scat_dispersion_real
_atom_type_scat_dispersion_imag
_atom_type_scat_source
C C 0.0033 0.0016
;
International Tables for Crystallography
(Vol. C, Tables 4.2.6.8 and 6.1.1.4)
;
H H 0.0000 0.0000
;
International Tables for Crystallography
(Vol. C, Table 6.1.1.4)
;
Cl Cl 0.1484 0.1585
;
International Tables for Crystallography
(Vol. C, Tables 4.2.6.8 and 6.1.1.4)
;
Cu Cu 0.3201 1.2651
;
International Tables for Crystallography
(Vol. C, Tables 4.2.6.8 and 6.1.1.4)
;
N N 0.0061 0.0033
;
International Tables for Crystallography
(Vol. C, Tables 4.2.6.8 and 6.1.1.4)
;
O O 0.0106 0.0060
;
International Tables for Crystallography
(Vol. C, Tables 4.2.6.8 and 6.1.1.4)
;

loop_
_geom_angle_atom_site_label_1
_geom_angle_atom_site_label_2
_geom_angle_atom_site_label_3
_geom_angle
_geom_angle_site_symmetry_1
_geom_angle_site_symmetry_3
_geom_angle_publ_flag
N2 Cu1 N4 95.86(6) . . ?
N2 Cu1 N1 83.26(7) . . ?
N4 Cu1 N1 158.66(7) . . ?
N2 Cu1 N3 155.23(7) . . ?
N4 Cu1 N3 105.35(6) . . ?
N1 Cu1 N3 81.54(7) . . ?
N2 Cu1 O1 100.32(6) . . ?
N4 Cu1 O1 77.01(6) . . ?
N1 Cu1 O1 82.16(6) . . ?
N3 Cu1 O1 96.85(6) . . ?
O4 Cl1 O3 109.3(2) . . ?
O4 Cl1 O5 111.35(18) . . ?
O3 Cl1 O5 106.78(18) . . ?
O4 Cl1 O2 109.98(13) . . ?
O3 Cl1 O2 108.64(17) . . ?
O5 Cl1 O2 110.74(12) . . ?
O7 Cl2 O9 110.27(11) . . ?
O7 Cl2 O8 109.41(12) . . ?
O9 Cl2 O8 109.46(12) . . ?
O7 Cl2 O6 109.99(10) . . ?
O9 Cl2 O6 108.76(11) . . ?
O8 Cl2 O6 108.92(11) . . ?
C19 O1 C18 117.42(16) . . ?
C19 O1 Cu1 105.95(11) . . ?
C18 O1 Cu1 104.31(11) . . ?
C7 N1 C1 112.08(16) . . ?
C7 N1 C17 110.11(16) . . ?
C1 N1 C17 110.89(16) . . ?
C7 N1 Cu1 106.23(12) . . ?
C1 N1 Cu1 110.99(12) . . ?
C17 N1 Cu1 106.29(12) . . ?
C2 N2 C6 118.59(17) . . ?
C2 N2 Cu1 115.57(13) . . ?
C6 N2 Cu1 125.72(13) . . ?
C8 N3 C15 118.22(17) . . ?
C8 N3 Cu1 109.85(13) . . ?
C15 N3 Cu1 130.00(14) . . ?
C20 N4 C24 118.06(17) . . ?
C20 N4 Cu1 115.54(13) . . ?
C24 N4 Cu1 124.74(14) . . ?
N1 C1 C2 112.45(16) . . ?
N1 C1 H1 109.1 . . ?
C2 C1 H1 109.1 . . ?
N1 C1 H2 109.1 . . ?
C2 C1 H2 109.1 . . ?
H1 C1 H2 107.8 . . ?
N2 C2 C3 122.01(18) . . ?
N2 C2 C1 117.18(17) . . ?
C3 C2 C1 120.81(18) . . ?
C4 C3 C2 118.80(19) . . ?
C4 C3 H3 120.6 . . ?
C2 C3 H3 120.6 . . ?
C3 C4 C5 119.5(2) . . ?
C3 C4 H4 120.3 . . ?
C5 C4 H4 120.3 . . ?
C6 C5 C4 119.10(19) . . ?
C6 C5 H5 120.5 . . ?
C4 C5 H5 120.5 . . ?
N2 C6 C5 122.00(18) . . ?
N2 C6 H6 119.0 . . ?
C5 C6 H6 119.0 . . ?
N1 C7 C8 111.21(16) . . ?
N1 C7 H7 109.4 . . ?
C8 C7 H7 109.4 . . ?
N1 C7 H8 109.4 . . ?
C8 C7 H8 109.4 . . ?
H7 C7 H8 108.0 . . ?
N3 C8 C9 123.6(2) . . ?
N3 C8 C7 118.33(18) . . ?
C9 C8 C7 117.95(19) . . ?
C10 C9 C8 118.9(2) . . ?
C10 C9 H9 120.5 . . ?
C8 C9 H9 120.5 . . ?
C9 C10 C16 119.9(2) . . ?
C9 C10 H10 120.0 . . ?
C16 C10 H10 120.0 . . ?
C12 C11 C16 121.2(2) . . ?
C12 C11 H11 119.4 . . ?
C16 C11 H11 119.4 . . ?
C11 C12 C13 120.0(2) . . ?
C11 C12 H12 120.0 . . ?
C13 C12 H12 120.0 . . ?
C14 C13 C12 120.6(2) . . ?
C14 C13 H13 119.7 . . ?
C12 C13 H13 119.7 . . ?
C13 C14 C15 120.2(2) . . ?
C13 C14 H14 119.9 . . ?
C15 C14 H14 119.9 . . ?
N3 C15 C14 120.50(19) . . ?
N3 C15 C16 120.4(2) . . ?
C14 C15 C16 119.1(2) . . ?
C10 C16 C11 123.1(2) . . ?
C10 C16 C15 118.5(2) . . ?
C11 C16 C15 118.4(2) . . ?
N1 C17 C18 110.65(17) . . ?
N1 C17 H15 109.5 . . ?
C18 C17 H15 109.5 . . ?
N1 C17 H16 109.5 . . ?
C18 C17 H16 109.5 . . ?
H15 C17 H16 108.1 . . ?
O1 C18 C17 104.44(16) . . ?
O1 C18 H17 110.9 . . ?
C17 C18 H17 110.9 . . ?
O1 C18 H18 110.9 . . ?
C17 C18 H18 110.9 . . ?
H17 C18 H18 108.9 . . ?
O1 C19 C20 106.16(15) . . ?
O1 C19 H19 110.5 . . ?
C20 C19 H19 110.5 . . ?
O1 C19 H20 110.5 . . ?
C20 C19 H20 110.5 . . ?
H19 C19 H20 108.7 . . ?
N4 C20 C21 121.92(19) . . ?
N4 C20 C19 116.13(17) . . ?
C21 C20 C19 121.95(18) . . ?
C22 C21 C20 119.3(2) . . ?
C22 C21 H21 120.4 . . ?
C20 C21 H21 120.4 . . ?
C23 C22 C21 119.1(2) . . ?
C23 C22 H22 120.5 . . ?
C21 C22 H22 120.5 . . ?
C24 C23 C22 118.9(2) . . ?
C24 C23 H23 120.6 . . ?
C22 C23 H23 120.6 . . ?
N4 C24 C23 122.7(2) . . ?
N4 C24 H24 118.6 . . ?
C23 C24 H24 118.6 . . ?

loop_
_geom_bond_atom_site_label_1
_geom_bond_atom_site_label_2
_geom_bond_distance
_geom_bond_site_symmetry_2
_geom_bond_publ_flag
Cu1 N2 2.0017(17) . ?
Cu1 N4 2.0351(16) . ?
Cu1 N1 2.0414(16) . ?
Cu1 N3 2.0716(16) . ?
Cu1 O1 2.2414(14) . ?
Cl1 O4 1.386(2) . ?
Cl1 O3 1.390(3) . ?
Cl1 O5 1.409(2) . ?
Cl1 O2 1.4301(17) . ?
Cl2 O7 1.4324(17) . ?
Cl2 O9 1.4342(18) . ?
Cl2 O8 1.4419(18) . ?
Cl2 O6 1.4453(16) . ?
O1 C19 1.417(2) . ?
O1 C18 1.433(2) . ?
N1 C7 1.475(3) . ?
N1 C1 1.494(3) . ?
N1 C17 1.499(3) . ?
N2 C2 1.343(2) . ?
N2 C6 1.351(2) . ?
N3 C8 1.324(3) . ?
N3 C15 1.389(3) . ?
N4 C20 1.348(3) . ?
N4 C24 1.349(2) . ?
C1 C2 1.495(3) . ?
C1 H1 0.9900 . ?
C1 H2 0.9900 . ?
C2 C3 1.387(3) . ?
C3 C4 1.373(3) . ?
C3 H3 0.9500 . ?
C4 C5 1.381(3) . ?
C4 H4 0.9500 . ?
C5 C6 1.372(3) . ?
C5 H5 0.9500 . ?
C6 H6 0.9500 . ?
C7 C8 1.498(3) . ?
C7 H7 0.9900 . ?
C7 H8 0.9900 . ?
C8 C9 1.411(3) . ?
C9 C10 1.354(4) . ?
C9 H9 0.9500 . ?
C10 C16 1.407(4) . ?
C10 H10 0.9500 . ?
C11 C12 1.352(4) . ?
C11 C16 1.417(3) . ?
C11 H11 0.9500 . ?
C12 C13 1.407(4) . ?
C12 H12 0.9500 . ?
C13 C14 1.376(3) . ?
C13 H13 0.9500 . ?
C14 C15 1.404(3) . ?
C14 H14 0.9500 . ?
C15 C16 1.423(3) . ?
C17 C18 1.510(3) . ?
C17 H15 0.9900 . ?
C17 H16 0.9900 . ?
C18 H17 0.9900 . ?
C18 H18 0.9900 . ?
C19 C20 1.501(3) . ?
C19 H19 0.9900 . ?
C19 H20 0.9900 . ?
C20 C21 1.381(3) . ?
C21 C22 1.380(3) . ?
C21 H21 0.9500 . ?
C22 C23 1.380(3) . ?
C22 H22 0.9500 . ?
C23 C24 1.373(3) . ?
C23 H23 0.9500 . ?
C24 H24 0.9500 . ?

loop_
_geom_torsion_atom_site_label_1
_geom_torsion_atom_site_label_2
_geom_torsion_atom_site_label_3
_geom_torsion_atom_site_label_4
_geom_torsion
_geom_torsion_site_symmetry_1
_geom_torsion_site_symmetry_2
_geom_torsion_site_symmetry_3
_geom_torsion_site_symmetry_4
_geom_torsion_publ_flag
C7 N1 C1 C2 125.27(18) . . . . ?
C17 N1 C1 C2 -111.22(19) . . . . ?
Cu1 N1 C1 C2 6.7(2) . . . . ?
C6 N2 C2 C3 -0.3(3) . . . . ?
Cu1 N2 C2 C3 176.02(14) . . . . ?
C6 N2 C2 C1 -179.84(17) . . . . ?
Cu1 N2 C2 C1 -3.5(2) . . . . ?
N1 C1 C2 N2 -2.3(3) . . . . ?
N1 C1 C2 C3 178.18(17) . . . . ?
N2 C2 C3 C4 -0.5(3) . . . . ?
C1 C2 C3 C4 179.04(19) . . . . ?
C2 C3 C4 C5 1.4(3) . . . . ?
C3 C4 C5 C6 -1.5(3) . . . . ?
C2 N2 C6 C5 0.2(3) . . . . ?
Cu1 N2 C6 C5 -175.75(15) . . . . ?
C4 C5 C6 N2 0.8(3) . . . . ?
C1 N1 C7 C8 -154.52(17) . . . . ?
C17 N1 C7 C8 81.5(2) . . . . ?
Cu1 N1 C7 C8 -33.1(2) . . . . ?
C15 N3 C8 C9 2.6(3) . . . . ?
Cu1 N3 C8 C9 -163.20(19) . . . . ?
C15 N3 C8 C7 178.82(18) . . . . ?
Cu1 N3 C8 C7 13.1(2) . . . . ?
N1 C7 C8 N3 13.9(3) . . . . ?
N1 C7 C8 C9 -169.6(2) . . . . ?
N3 C8 C9 C10 3.0(4) . . . . ?
C7 C8 C9 C10 -173.3(2) . . . . ?
C8 C9 C10 C16 -3.8(4) . . . . ?
C16 C11 C12 C13 -2.9(4) . . . . ?
C11 C12 C13 C14 4.0(3) . . . . ?
C12 C13 C14 C15 0.8(3) . . . . ?
C8 N3 C15 C14 171.34(19) . . . . ?
Cu1 N3 C15 C14 -26.2(3) . . . . ?
C8 N3 C15 C16 -7.2(3) . . . . ?
Cu1 N3 C15 C16 155.25(15) . . . . ?
C13 C14 C15 N3 175.08(18) . . . . ?
C13 C14 C15 C16 -6.4(3) . . . . ?
C9 C10 C16 C11 179.8(2) . . . . ?
C9 C10 C16 C15 -0.7(4) . . . . ?
C12 C11 C16 C10 176.8(2) . . . . ?
C12 C11 C16 C15 -2.8(3) . . . . ?
N3 C15 C16 C10 6.3(3) . . . . ?
C14 C15 C16 C10 -172.2(2) . . . . ?
N3 C15 C16 C11 -174.13(18) . . . . ?
C14 C15 C16 C11 7.3(3) . . . . ?
C7 N1 C17 C18 -159.13(17) . . . . ?
C1 N1 C17 C18 76.2(2) . . . . ?
Cu1 N1 C17 C18 -44.47(19) . . . . ?
C19 O1 C18 C17 -164.11(17) . . . . ?
Cu1 O1 C18 C17 -47.25(17) . . . . ?
N1 C17 C18 O1 64.3(2) . . . . ?
C18 O1 C19 C20 160.85(17) . . . . ?
Cu1 O1 C19 C20 44.88(17) . . . . ?
C24 N4 C20 C21 3.4(3) . . . . ?
Cu1 N4 C20 C21 -162.63(16) . . . . ?
C24 N4 C20 C19 -177.37(18) . . . . ?
Cu1 N4 C20 C19 16.6(2) . . . . ?
O1 C19 C20 N4 -43.3(2) . . . . ?
O1 C19 C20 C21 135.9(2) . . . . ?
N4 C20 C21 C22 -0.9(3) . . . . ?
C19 C20 C21 C22 179.9(2) . . . . ?
C20 C21 C22 C23 -1.8(3) . . . . ?
C21 C22 C23 C24 2.0(3) . . . . ?
C20 N4 C24 C23 -3.2(3) . . . . ?
Cu1 N4 C24 C23 161.43(17) . . . . ?
C22 C23 C24 N4 0.5(3) . . . . ?
